data_2243867
loop_
_publ_author_name
'Micallef, Duncan'
'Baisch, Ulrich'

_publ_section_title
;
 Di-\m-nitrato-bis(\m-octaethyl
 pyrophosphoramide)bis[aquadinitratocalcium(II)]
;
_journal_coeditor_code CQ2040
_journal_issue 8
_journal_name_full 'Acta Crystallographica Section E'
_journal_page_first 795
_journal_page_last 798
_journal_paper_doi 10.1107/S205698902100699X
_journal_volume 77
_journal_year 2021
_chemical_formula_iupac '[Ca2 (N O3)4 (C16 H40 N4 O3 P2)2 (H2 O1)2]'
_chemical_formula_moiety 'C32 H84 Ca2 N12 O20 P4'
_chemical_formula_sum 'C32 H84 Ca2 N12 O20 P4'
_chemical_formula_weight 1161.15
_chemical_name_common
;
Diaquatetranitratobis(octaethyl pyrophosphoramide)dicalcium(II)
;
_chemical_name_systematic
'Di-\m-nitrato-\k^3^<i>O</i>,<i>O</i>':<i>O</i>;<i>O</i>:<i>O</i>,<i>O</i>'-bis(\m-octaethyl pyrophosphoramide-\k^2^<i>O</i>:<i>O</i>')bis[aquabis(nitrato-\k^2^<i>O</i>,<i>O</i>')calcium(II)]'
_space_group_crystal_system monoclinic
_space_group_IT_number 14
_space_group_name_Hall '-P 2yn'
_space_group_name_H-M_alt 'P 1 21/n 1'
_atom_sites_solution_hydrogens mixed
_atom_sites_solution_primary dual
_audit_creation_method
;
Olex2 1.2
(compiled 2018.05.29 svn.r3508 for OlexSys, GUI svn.r5506)
;
_cell_angle_alpha 90
_cell_angle_beta 96.707(5)
_cell_angle_gamma 90
_cell_formula_units_Z 2
_cell_length_a 10.6249(7)
_cell_length_b 15.5774(12)
_cell_length_c 17.0925(10)
_cell_measurement_reflns_used 18894
_cell_measurement_temperature 150
_cell_measurement_theta_max 50.04
_cell_measurement_theta_min 2.23
_cell_volume 2809.6(3)
_computing_cell_refinement
;
X-Area Recipe (Stoe & Cie, 2020)
;
_computing_data_collection
;
X-Area (Stoe & Cie, 2020)
;
_computing_data_reduction
;
X-Area Integrate (Stoe & Cie, 2020),
X-Red (Stoe & Cie, 2020)
;
_computing_molecular_graphics
;
<i>OLEX2</i> (Dolomanov <i>et al.</i>,  2009)
;
_computing_publication_material
;
<i>OLEX2</i> (Dolomanov <i>et al.</i>,  2009)
;
_computing_structure_refinement
;
ShelXL (Sheldrick, 2015b)
;
_computing_structure_solution
;
ShelXT (Sheldrick, 2015a)
;
_diffrn_ambient_temperature 150
_diffrn_detector Pilatus200K
_diffrn_detector_area_resol_mean 5.81
_diffrn_measured_fraction_theta_full 0.990
_diffrn_measured_fraction_theta_max 0.990
_diffrn_measurement_device 'Eulerian 4-circle diffractometer'
_diffrn_measurement_device_type 'Stoe Stadivari'
_diffrn_measurement_method 'rotation method, \w scans'
_diffrn_radiation_monochromator 'Graded multilayer mirror'
_diffrn_radiation_probe x-ray
_diffrn_radiation_type CuK\a
_diffrn_radiation_wavelength 1.54186
_diffrn_reflns_av_R_equivalents 0.1042
_diffrn_reflns_av_unetI/netI 0.0160
_diffrn_reflns_limit_h_max 9
_diffrn_reflns_limit_h_min -12
_diffrn_reflns_limit_k_max 17
_diffrn_reflns_limit_k_min -18
_diffrn_reflns_limit_l_max 15
_diffrn_reflns_limit_l_min -20
_diffrn_reflns_number 4816
_diffrn_reflns_theta_full 65.645
_diffrn_reflns_theta_max 65.645
_diffrn_reflns_theta_min 3.851
_diffrn_source Genix-Cu
_diffrn_source_current 0.600
_diffrn_source_power 0.030
_diffrn_source_voltage 50
_exptl_absorpt_coefficient_mu 3.503
_exptl_absorpt_correction_T_max 0.8272
_exptl_absorpt_correction_T_min 0.5870
_exptl_absorpt_correction_type integration
_exptl_absorpt_process_details
;
(X-RED32; Stoe & Cie, 2020),
;
_exptl_crystal_colour 'clear colourless'
_exptl_crystal_density_diffrn 1.373
_exptl_crystal_description block
_exptl_crystal_F_000 1240
_exptl_crystal_size_max 0.21
_exptl_crystal_size_mid 0.07
_exptl_crystal_size_min 0.06
_refine_diff_density_max 0.571
_refine_diff_density_min -0.514
_refine_ls_extinction_method none
_refine_ls_goodness_of_fit_ref 1.055
_refine_ls_hydrogen_treatment constr
_refine_ls_matrix_type full
_refine_ls_number_parameters 325
_refine_ls_number_reflns 4816
_refine_ls_number_restraints 0
_refine_ls_restrained_S_all 1.055
_refine_ls_R_factor_all 0.0418
_refine_ls_R_factor_gt 0.0387
_refine_ls_shift/su_max 0.001
_refine_ls_shift/su_mean 0.000
_refine_ls_structure_factor_coef Fsqd
_refine_ls_weighting_details 'w=1/[\s^2^(Fo^2^)+(0.0894P)^2^] where P=(Fo^2^+2Fc^2^)/3'
_refine_ls_weighting_scheme calc
_refine_ls_wR_factor_gt 0.1114
_refine_ls_wR_factor_ref 0.1135
_reflns_number_gt 4280
_reflns_number_total 4816
_reflns_threshold_expression 'I > 2\s(I)'
_cod_data_source_file cq2040sup1.cif
_cod_data_source_block I
_cod_database_code 2243867
_shelx_space_group_comment
;
The symmetry employed for this shelxl refinement is uniquely defined
by the following loop, which should always be used as a source of
symmetry information in preference to the above space-group names.
They are only intended as comments.
;
_shelx_estimated_absorpt_t_min 0.527
_shelx_estimated_absorpt_t_max 0.817

loop_
_space_group_symop_operation_xyz
'x, y, z'
'-x+1/2, y+1/2, -z+1/2'
'-x, -y, -z'
'x-1/2, -y-1/2, z-1/2'

loop_
_atom_site_type_symbol
_atom_site_label
_atom_site_fract_x
_atom_site_fract_y
_atom_site_fract_z
_atom_site_U_iso_or_equiv
_atom_site_adp_type
_atom_site_calc_flag
_atom_site_occupancy
_atom_site_disorder_assembly
_atom_site_disorder_group
Ca Ca1 0.68362(3) 0.54553(2) 0.47940(2) 0.01850(13) Uani d 1 . .
P P2 0.45347(4) 0.26727(3) 0.43162(3) 0.01774(14) Uani d 1 . .
P P1 0.62937(4) 0.35998(3) 0.33838(3) 0.01807(14) Uani d 1 . .
O O3 0.38108(12) 0.34680(8) 0.43931(8) 0.0219(3) Uani d 1 . .
O O10 0.55306(12) 0.45527(8) 0.56079(8) 0.0239(3) Uani d 1 . .
O O2 0.56085(12) 0.27924(8) 0.37352(7) 0.0197(3) Uani d 1 . .
O O1 0.66242(13) 0.42666(9) 0.39857(8) 0.0248(3) Uani d 1 . .
O O90 0.83004(13) 0.48374(10) 0.57766(9) 0.0330(3) Uani d 1 . .
H H90A 0.888725 0.456432 0.556513 0.049 Uiso d 1 . .
H H90B 0.793535 0.443861 0.602403 0.049 Uiso d 1 . .
O O11 0.44513(13) 0.38712(9) 0.64024(8) 0.0294(3) Uani d 1 . .
O O12 0.64962(14) 0.39723(11) 0.66660(9) 0.0413(4) Uani d 1 . .
O O20 0.90314(14) 0.55869(10) 0.42435(10) 0.0376(4) Uani d 1 . .
O O21 0.80964(15) 0.67526(10) 0.45115(11) 0.0437(4) Uani d 1 . .
N N10 0.55055(15) 0.41293(10) 0.62398(9) 0.0237(4) Uani d 1 . .
N N2 0.53139(15) 0.38796(10) 0.26229(10) 0.0237(4) Uani d 1 . .
N N3 0.36202(14) 0.19088(10) 0.39291(10) 0.0227(4) Uani d 1 . .
O O22 0.99372(15) 0.68139(11) 0.40806(12) 0.0477(5) Uani d 1 . .
N N1 0.75741(15) 0.32132(11) 0.30813(10) 0.0242(4) Uani d 1 . .
N N20 0.90434(15) 0.63966(11) 0.42762(11) 0.0293(4) Uani d 1 . .
N N4 0.53719(15) 0.22829(10) 0.50962(10) 0.0237(4) Uani d 1 . .
C C11 0.4177(2) 0.10937(12) 0.37085(12) 0.0273(4) Uani d 1 . .
H H11A 0.367488 0.061459 0.389243 0.033 Uiso calc 1 . .
H H11B 0.504756 0.104824 0.398423 0.033 Uiso calc 1 . .
C C3 0.7476(2) 0.25653(14) 0.24476(12) 0.0279(4) Uani d 1 . .
H H3A 0.812391 0.269205 0.209197 0.033 Uiso calc 1 . .
H H3B 0.663391 0.261844 0.213587 0.033 Uiso calc 1 . .
C C1 0.88159(19) 0.33081(15) 0.35595(13) 0.0309(5) Uani d 1 . .
H H1A 0.911268 0.273725 0.375788 0.037 Uiso calc 1 . .
H H1B 0.871733 0.367625 0.402055 0.037 Uiso calc 1 . .
C C7 0.41259(18) 0.34500(13) 0.23158(12) 0.0260(4) Uani d 1 . .
H H7A 0.403116 0.292083 0.262431 0.031 Uiso calc 1 . .
H H7B 0.417409 0.327939 0.176221 0.031 Uiso calc 1 . .
C C13 0.6738(2) 0.24323(14) 0.53053(13) 0.0311(5) Uani d 1 . .
H H13A 0.690616 0.252103 0.588158 0.037 Uiso calc 1 . .
H H13B 0.697767 0.296606 0.504532 0.037 Uiso calc 1 . .
C C5 0.5696(2) 0.46275(14) 0.21772(13) 0.0333(5) Uani d 1 . .
H H5A 0.647887 0.487429 0.246018 0.040 Uiso calc 1 . .
H H5B 0.502460 0.506988 0.216419 0.040 Uiso calc 1 . .
C C9 0.22450(18) 0.20147(14) 0.37095(14) 0.0309(5) Uani d 1 . .
H H9A 0.203236 0.186627 0.314643 0.037 Uiso calc 1 . .
H H9B 0.201501 0.262377 0.377774 0.037 Uiso calc 1 . .
C C15 0.4636(2) 0.19640(13) 0.57244(13) 0.0305(5) Uani d 1 . .
H H15A 0.373954 0.213873 0.559605 0.037 Uiso calc 1 . .
H H15B 0.496278 0.224166 0.622840 0.037 Uiso calc 1 . .
C C12 0.4233(2) 0.09937(15) 0.28312(14) 0.0391(5) Uani d 1 . .
H H12A 0.337590 0.103820 0.255194 0.059 Uiso calc 1 . .
H H12B 0.459172 0.043147 0.272656 0.059 Uiso calc 1 . .
H H12C 0.476725 0.144696 0.264789 0.059 Uiso calc 1 . .
C C4 0.7648(2) 0.16493(14) 0.27330(14) 0.0370(5) Uani d 1 . .
H H4A 0.748221 0.125643 0.228494 0.056 Uiso calc 1 . .
H H4B 0.705410 0.152915 0.311699 0.056 Uiso calc 1 . .
H H4C 0.851828 0.156853 0.298193 0.056 Uiso calc 1 . .
C C16 0.4690(2) 0.10042(14) 0.58328(14) 0.0381(5) Uani d 1 . .
H H16A 0.430404 0.072327 0.535044 0.057 Uiso calc 1 . .
H H16B 0.422535 0.084300 0.627335 0.057 Uiso calc 1 . .
H H16C 0.557539 0.082205 0.594521 0.057 Uiso calc 1 . .
C C8 0.2968(2) 0.40106(18) 0.23508(16) 0.0452(6) Uani d 1 . .
H H8A 0.304985 0.453303 0.204137 0.068 Uiso calc 1 . .
H H8B 0.289688 0.416577 0.289955 0.068 Uiso calc 1 . .
H H8C 0.220780 0.369542 0.213405 0.068 Uiso calc 1 . .
C C14 0.7567(2) 0.17060(17) 0.50733(15) 0.0421(6) Uani d 1 . .
H H14A 0.742998 0.162586 0.450102 0.063 Uiso calc 1 . .
H H14B 0.734829 0.117608 0.533536 0.063 Uiso calc 1 . .
H H14C 0.845906 0.184628 0.523349 0.063 Uiso calc 1 . .
C C10 0.1470(2) 0.14537(17) 0.42031(18) 0.0491(7) Uani d 1 . .
H H10A 0.056894 0.150505 0.400662 0.074 Uiso calc 1 . .
H H10B 0.160571 0.164080 0.475393 0.074 Uiso calc 1 . .
H H10C 0.173586 0.085408 0.416665 0.074 Uiso calc 1 . .
C C2 0.9788(2) 0.3693(2) 0.31029(19) 0.0584(8) Uani d 1 . .
H H2A 0.996162 0.329816 0.268210 0.088 Uiso calc 1 . .
H H2B 1.056983 0.379490 0.345473 0.088 Uiso calc 1 . .
H H2C 0.947115 0.423835 0.287175 0.088 Uiso calc 1 . .
C C6 0.5930(3) 0.44255(18) 0.13388(15) 0.0484(7) Uani d 1 . .
H H6A 0.514821 0.420815 0.104470 0.073 Uiso calc 1 . .
H H6B 0.659625 0.398951 0.134411 0.073 Uiso calc 1 . .
H H6C 0.619838 0.494832 0.108560 0.073 Uiso calc 1 . .

loop_
_atom_site_aniso_label
_atom_site_aniso_U_11
_atom_site_aniso_U_22
_atom_site_aniso_U_33
_atom_site_aniso_U_12
_atom_site_aniso_U_13
_atom_site_aniso_U_23
Ca1 0.0150(2) 0.0179(2) 0.0220(2) 0.00120(13) -0.00005(15) -0.00325(14)
P2 0.0174(2) 0.0155(2) 0.0201(3) 0.00135(17) 0.00129(18) -0.00050(17)
P1 0.0152(2) 0.0185(2) 0.0203(3) -0.00014(17) 0.00136(18) -0.00302(17)
O3 0.0221(7) 0.0179(6) 0.0259(7) 0.0036(5) 0.0036(5) -0.0010(5)
O10 0.0207(7) 0.0263(7) 0.0240(7) 0.0012(5) -0.0004(5) 0.0040(6)
O2 0.0189(6) 0.0183(6) 0.0223(7) 0.0015(5) 0.0039(5) -0.0021(5)
O1 0.0248(7) 0.0230(7) 0.0265(7) -0.0019(5) 0.0019(6) -0.0075(6)
O90 0.0198(7) 0.0419(9) 0.0362(8) 0.0058(6) -0.0012(6) 0.0058(7)
O11 0.0276(8) 0.0311(8) 0.0299(8) -0.0009(6) 0.0047(6) 0.0036(6)
O12 0.0275(8) 0.0603(11) 0.0330(8) 0.0050(7) -0.0095(7) 0.0104(8)
O20 0.0310(8) 0.0274(8) 0.0563(10) 0.0044(6) 0.0126(7) 0.0017(7)
O21 0.0286(8) 0.0315(8) 0.0752(12) 0.0014(7) 0.0237(8) -0.0035(8)
N10 0.0212(8) 0.0255(8) 0.0233(8) 0.0021(7) -0.0017(7) -0.0021(7)
N2 0.0221(8) 0.0219(8) 0.0262(9) -0.0028(6) -0.0008(7) 0.0029(7)
N3 0.0184(8) 0.0170(8) 0.0322(9) 0.0005(6) 0.0009(7) -0.0020(6)
O22 0.0269(8) 0.0472(10) 0.0717(13) -0.0090(7) 0.0167(8) 0.0101(9)
N1 0.0166(8) 0.0296(9) 0.0262(8) 0.0005(6) 0.0023(6) -0.0074(7)
N20 0.0186(8) 0.0334(10) 0.0356(10) -0.0012(7) 0.0021(7) 0.0036(8)
N4 0.0250(9) 0.0236(8) 0.0220(8) 0.0029(7) 0.0008(7) 0.0028(6)
C11 0.0276(10) 0.0171(9) 0.0359(11) 0.0023(8) -0.0017(9) -0.0040(8)
C3 0.0256(10) 0.0331(11) 0.0258(10) 0.0010(8) 0.0069(8) -0.0087(8)
C1 0.0182(10) 0.0375(12) 0.0362(11) -0.0003(8) 0.0003(8) -0.0053(9)
C7 0.0193(9) 0.0318(11) 0.0255(10) -0.0024(8) -0.0032(8) -0.0005(8)
C13 0.0286(11) 0.0357(12) 0.0261(10) 0.0011(9) -0.0085(8) 0.0020(9)
C5 0.0388(12) 0.0275(11) 0.0322(12) -0.0067(9) -0.0019(9) 0.0066(9)
C9 0.0207(10) 0.0276(11) 0.0428(12) 0.0002(8) -0.0034(9) -0.0020(9)
C15 0.0394(12) 0.0272(11) 0.0257(10) 0.0070(9) 0.0071(9) 0.0058(8)
C12 0.0423(13) 0.0349(12) 0.0383(13) 0.0086(10) -0.0034(10) -0.0133(10)
C4 0.0397(13) 0.0318(12) 0.0391(13) 0.0106(10) 0.0025(10) -0.0097(10)
C16 0.0471(14) 0.0286(12) 0.0392(13) 0.0002(10) 0.0071(10) 0.0075(10)
C8 0.0253(11) 0.0602(17) 0.0486(15) 0.0117(11) -0.0026(10) 0.0055(12)
C14 0.0294(12) 0.0568(15) 0.0392(13) 0.0101(11) 0.0007(10) 0.0013(11)
C10 0.0263(12) 0.0461(15) 0.076(2) -0.0087(11) 0.0096(12) 0.0008(13)
C2 0.0279(13) 0.081(2) 0.0661(19) -0.0202(14) 0.0037(12) 0.0075(16)
C6 0.0620(17) 0.0476(15) 0.0385(14) -0.0005(13) 0.0184(12) 0.0105(11)

loop_
_atom_type_symbol
_atom_type_description
_atom_type_scat_dispersion_real
_atom_type_scat_dispersion_imag
_atom_type_scat_source
C C 0.0181 0.0091 'International Tables Vol C Tables 4.2.6.8 and 6.1.1.4'
H H 0.0000 0.0000 'International Tables Vol C Tables 4.2.6.8 and 6.1.1.4'
Ca Ca 0.3641 1.2855 'International Tables Vol C Tables 4.2.6.8 and 6.1.1.4'
N N 0.0311 0.0180 'International Tables Vol C Tables 4.2.6.8 and 6.1.1.4'
O O 0.0492 0.0322 'International Tables Vol C Tables 4.2.6.8 and 6.1.1.4'
P P 0.2955 0.4335 'International Tables Vol C Tables 4.2.6.8 and 6.1.1.4'

loop_
_geom_angle_atom_site_label_1
_geom_angle_atom_site_label_2
_geom_angle_atom_site_label_3
_geom_angle_site_symmetry_1
_geom_angle_site_symmetry_3
_geom_angle
_geom_angle_publ_flag
O3 Ca1 O10 3_666 3_666 79.18(5) ?
O3 Ca1 O10 3_666 . 81.49(5) ?
O3 Ca1 O90 3_666 . 94.88(5) ?
O3 Ca1 H90A 3_666 . 110.2 ?
O3 Ca1 H90B 3_666 . 94.9 ?
O3 Ca1 O11 3_666 3_666 90.80(5) ?
O3 Ca1 O20 3_666 . 119.59(5) ?
O3 Ca1 O21 3_666 . 74.68(5) ?
O3 Ca1 N10 3_666 3_666 84.98(5) ?
O3 Ca1 N20 3_666 . 96.88(5) ?
O10 Ca1 O10 . 3_666 63.31(5) ?
O10 Ca1 H90A 3_666 . 145.6 ?
O10 Ca1 H90A . . 84.9 ?
O10 Ca1 H90B 3_666 . 121.3 ?
O10 Ca1 H90B . . 58.1 ?
O10 Ca1 O11 . 3_666 113.32(5) ?
O10 Ca1 O11 3_666 3_666 50.25(4) ?
O10 Ca1 O20 . . 144.65(5) ?
O10 Ca1 O20 3_666 . 143.21(5) ?
O10 Ca1 N10 . 3_666 88.44(5) ?
O10 Ca1 N10 3_666 3_666 25.30(4) ?
O10 Ca1 N20 3_666 . 135.44(5) ?
O10 Ca1 N20 . . 160.78(5) ?
O1 Ca1 Ca1 . 3_666 78.79(4) ?
O1 Ca1 O3 . 3_666 156.87(5) ?
O1 Ca1 O10 . . 81.98(5) ?
O1 Ca1 O10 . 3_666 78.98(5) ?
O1 Ca1 O90 . . 96.27(5) ?
O1 Ca1 H90A . . 84.2 ?
O1 Ca1 H90B . . 89.9 ?
O1 Ca1 O11 . 3_666 81.03(5) ?
O1 Ca1 O20 . . 82.91(5) ?
O1 Ca1 O21 . . 123.37(5) ?
O1 Ca1 N10 . 3_666 78.50(5) ?
O1 Ca1 N20 . . 104.00(5) ?
O90 Ca1 O10 . 3_666 138.09(5) ?
O90 Ca1 O10 . . 74.79(5) ?
O90 Ca1 H90A . . 17.0 ?
O90 Ca1 H90B . . 17.1 ?
O90 Ca1 O11 . 3_666 170.78(5) ?
O90 Ca1 O20 . . 75.35(5) ?
O90 Ca1 O21 . . 98.27(6) ?
O90 Ca1 N10 . 3_666 163.03(5) ?
O90 Ca1 N20 . . 86.32(5) ?
H90A Ca1 H90B . . 28.4 ?
O11 Ca1 H90A 3_666 . 154.5 ?
O11 Ca1 H90B 3_666 . 168.6 ?
O11 Ca1 O20 3_666 . 95.53(5) ?
O11 Ca1 N10 3_666 3_666 24.97(4) ?
O11 Ca1 N20 3_666 . 85.79(5) ?
O20 Ca1 H90A . . 61.9 ?
O20 Ca1 H90B . . 90.2 ?
O20 Ca1 N10 . 3_666 119.41(5) ?
O20 Ca1 N20 . . 24.95(5) ?
O21 Ca1 O10 . . 154.57(5) ?
O21 Ca1 O10 . 3_666 119.29(5) ?
O21 Ca1 H90A . . 95.0 ?
O21 Ca1 H90B . . 114.8 ?
O21 Ca1 O11 . 3_666 76.23(6) ?
O21 Ca1 O20 . . 49.41(5) ?
O21 Ca1 N10 . 3_666 98.06(5) ?
O21 Ca1 N20 . . 24.46(5) ?
N10 Ca1 Ca1 3_666 3_666 56.69(3) ?
N10 Ca1 H90A 3_666 . 162.2 ?
N10 Ca1 H90B 3_666 . 146.0 ?
N10 Ca1 N20 3_666 . 110.57(5) ?
N20 Ca1 Ca1 . 3_666 166.55(4) ?
N20 Ca1 H90A . . 77.7 ?
N20 Ca1 H90B . . 103.2 ?
O3 P2 O2 . . 111.91(7) ?
O3 P2 N3 . . 111.00(8) ?
O3 P2 N4 . . 118.75(8) ?
O2 P2 N3 . . 105.47(8) ?
O2 P2 N4 . . 100.92(8) ?
N3 P2 N4 . . 107.63(8) ?
O2 P1 N2 . . 103.48(8) ?
O2 P1 N1 . . 105.17(8) ?
O1 P1 O2 . . 111.86(7) ?
O1 P1 N2 . . 116.53(8) ?
O1 P1 N1 . . 110.04(8) ?
N1 P1 N2 . . 109.01(9) ?
P2 O3 Ca1 . 3_666 148.41(8) ?
Ca1 O10 Ca1 . 3_666 116.69(5) ?
N10 O10 Ca1 . . 146.30(11) ?
N10 O10 Ca1 . 3_666 96.30(10) ?
P1 O2 P2 . . 135.03(8) ?
P1 O1 Ca1 . . 169.13(9) ?
Ca1 O90 H90A . . 110.5 ?
Ca1 O90 H90B . . 110.1 ?
H90A O90 H90B . . 103.6 ?
N10 O11 Ca1 . 3_666 95.74(10) ?
N20 O20 Ca1 . . 93.84(11) ?
N20 O21 Ca1 . . 99.91(12) ?
O10 N10 Ca1 . 3_666 58.41(9) ?
O11 N10 Ca1 . 3_666 59.30(9) ?
O11 N10 O10 . . 117.68(15) ?
O12 N10 Ca1 . 3_666 178.56(14) ?
O12 N10 O10 . . 120.34(16) ?
O12 N10 O11 . . 121.98(17) ?
C7 N2 P1 . . 127.28(13) ?
C7 N2 C5 . . 116.85(16) ?
C5 N2 P1 . . 115.81(14) ?
C11 N3 P2 . . 119.81(13) ?
C11 N3 C9 . . 116.65(16) ?
C9 N3 P2 . . 123.26(13) ?
C3 N1 P1 . . 119.79(13) ?
C3 N1 C1 . . 117.19(16) ?
C1 N1 P1 . . 120.90(13) ?
O20 N20 Ca1 . . 61.21(10) ?
O21 N20 Ca1 . . 55.63(10) ?
O21 N20 O20 . . 116.82(17) ?
O22 N20 Ca1 . . 177.28(15) ?
O22 N20 O20 . . 121.36(18) ?
O22 N20 O21 . . 121.82(18) ?
C13 N4 P2 . . 124.58(14) ?
C13 N4 C15 . . 117.69(17) ?
C15 N4 P2 . . 115.62(14) ?
N3 C11 H11A . . 108.8 ?
N3 C11 H11B . . 108.8 ?
N3 C11 C12 . . 113.97(17) ?
H11A C11 H11B . . 107.7 ?
C12 C11 H11A . . 108.8 ?
C12 C11 H11B . . 108.8 ?
N1 C3 H3A . . 108.7 ?
N1 C3 H3B . . 108.7 ?
N1 C3 C4 . . 114.41(17) ?
H3A C3 H3B . . 107.6 ?
C4 C3 H3A . . 108.7 ?
C4 C3 H3B . . 108.7 ?
N1 C1 H1A . . 109.1 ?
N1 C1 H1B . . 109.1 ?
N1 C1 C2 . . 112.29(19) ?
H1A C1 H1B . . 107.9 ?
C2 C1 H1A . . 109.1 ?
C2 C1 H1B . . 109.1 ?
N2 C7 H7A . . 109.0 ?
N2 C7 H7B . . 109.0 ?
N2 C7 C8 . . 113.01(18) ?
H7A C7 H7B . . 107.8 ?
C8 C7 H7A . . 109.0 ?
C8 C7 H7B . . 109.0 ?
N4 C13 H13A . . 108.8 ?
N4 C13 H13B . . 108.8 ?
N4 C13 C14 . . 113.91(18) ?
H13A C13 H13B . . 107.7 ?
C14 C13 H13A . . 108.8 ?
C14 C13 H13B . . 108.8 ?
N2 C5 H5A . . 108.7 ?
N2 C5 H5B . . 108.7 ?
N2 C5 C6 . . 114.20(18) ?
H5A C5 H5B . . 107.6 ?
C6 C5 H5A . . 108.7 ?
C6 C5 H5B . . 108.7 ?
N3 C9 H9A . . 109.2 ?
N3 C9 H9B . . 109.2 ?
N3 C9 C10 . . 112.26(18) ?
H9A C9 H9B . . 107.9 ?
C10 C9 H9A . . 109.2 ?
C10 C9 H9B . . 109.2 ?
N4 C15 H15A . . 108.8 ?
N4 C15 H15B . . 108.8 ?
N4 C15 C16 . . 113.88(18) ?
H15A C15 H15B . . 107.7 ?
C16 C15 H15A . . 108.8 ?
C16 C15 H15B . . 108.8 ?
C11 C12 H12A . . 109.5 ?
C11 C12 H12B . . 109.5 ?
C11 C12 H12C . . 109.5 ?
H12A C12 H12B . . 109.5 ?
H12A C12 H12C . . 109.5 ?
H12B C12 H12C . . 109.5 ?
C3 C4 H4A . . 109.5 ?
C3 C4 H4B . . 109.5 ?
C3 C4 H4C . . 109.5 ?
H4A C4 H4B . . 109.5 ?
H4A C4 H4C . . 109.5 ?
H4B C4 H4C . . 109.5 ?
C15 C16 H16A . . 109.5 ?
C15 C16 H16B . . 109.5 ?
C15 C16 H16C . . 109.5 ?
H16A C16 H16B . . 109.5 ?
H16A C16 H16C . . 109.5 ?
H16B C16 H16C . . 109.5 ?
C7 C8 H8A . . 109.5 ?
C7 C8 H8B . . 109.5 ?
C7 C8 H8C . . 109.5 ?
H8A C8 H8B . . 109.5 ?
H8A C8 H8C . . 109.5 ?
H8B C8 H8C . . 109.5 ?
C13 C14 H14A . . 109.5 ?
C13 C14 H14B . . 109.5 ?
C13 C14 H14C . . 109.5 ?
H14A C14 H14B . . 109.5 ?
H14A C14 H14C . . 109.5 ?
H14B C14 H14C . . 109.5 ?
C9 C10 H10A . . 109.5 ?
C9 C10 H10B . . 109.5 ?
C9 C10 H10C . . 109.5 ?
H10A C10 H10B . . 109.5 ?
H10A C10 H10C . . 109.5 ?
H10B C10 H10C . . 109.5 ?
C1 C2 H2A . . 109.5 ?
C1 C2 H2B . . 109.5 ?
C1 C2 H2C . . 109.5 ?
H2A C2 H2B . . 109.5 ?
H2A C2 H2C . . 109.5 ?
H2B C2 H2C . . 109.5 ?
C5 C6 H6A . . 109.5 ?
C5 C6 H6B . . 109.5 ?
C5 C6 H6C . . 109.5 ?
H6A C6 H6B . . 109.5 ?
H6A C6 H6C . . 109.5 ?
H6B C6 H6C . . 109.5 ?

loop_
_geom_bond_atom_site_label_1
_geom_bond_atom_site_label_2
_geom_bond_site_symmetry_2
_geom_bond_distance
_geom_bond_publ_flag
Ca1 Ca1 3_666 4.2866(7) ?
Ca1 O3 3_666 2.3324(13) y
Ca1 O10 . 2.5075(13) ?
Ca1 O10 3_666 2.5283(14) ?
Ca1 O1 . 2.3054(13) y
Ca1 O90 . 2.3574(14) ?
Ca1 O11 3_666 2.5495(15) ?
Ca1 O20 . 2.6230(15) ?
Ca1 O21 . 2.5022(16) ?
Ca1 N10 3_666 2.9503(16) ?
Ca1 N20 . 2.9863(17) ?
P2 O3 . 1.4722(13) y
P2 O2 . 1.6084(13) ?
P2 N3 . 1.6272(16) ?
P2 N4 . 1.6312(16) ?
P1 O2 . 1.6046(13) ?
P1 O1 . 1.4752(13) y
P1 N2 . 1.6276(16) ?
P1 N1 . 1.6264(16) ?
O10 N10 . 1.268(2) ?
O90 H90A . 0.8678 ?
O90 H90B . 0.8681 ?
O11 N10 . 1.251(2) ?
O12 N10 . 1.233(2) ?
O20 N20 . 1.263(2) ?
O21 N20 . 1.255(2) ?
N2 C7 . 1.470(2) ?
N2 C5 . 1.475(2) ?
N3 C11 . 1.469(2) ?
N3 C9 . 1.475(2) ?
O22 N20 . 1.229(2) ?
N1 C3 . 1.475(3) ?
N1 C1 . 1.476(2) ?
N4 C13 . 1.472(3) ?
N4 C15 . 1.486(3) ?
C11 H11A . 0.9900 ?
C11 H11B . 0.9900 ?
C11 C12 . 1.516(3) ?
C3 H3A . 0.9900 ?
C3 H3B . 0.9900 ?
C3 C4 . 1.512(3) ?
C1 H1A . 0.9900 ?
C1 H1B . 0.9900 ?
C1 C2 . 1.491(3) ?
C7 H7A . 0.9900 ?
C7 H7B . 0.9900 ?
C7 C8 . 1.516(3) ?
C13 H13A . 0.9900 ?
C13 H13B . 0.9900 ?
C13 C14 . 1.515(3) ?
C5 H5A . 0.9900 ?
C5 H5B . 0.9900 ?
C5 C6 . 1.516(3) ?
C9 H9A . 0.9900 ?
C9 H9B . 0.9900 ?
C9 C10 . 1.522(3) ?
C15 H15A . 0.9900 ?
C15 H15B . 0.9900 ?
C15 C16 . 1.507(3) ?
C12 H12A . 0.9800 ?
C12 H12B . 0.9800 ?
C12 H12C . 0.9800 ?
C4 H4A . 0.9800 ?
C4 H4B . 0.9800 ?
C4 H4C . 0.9800 ?
C16 H16A . 0.9800 ?
C16 H16B . 0.9800 ?
C16 H16C . 0.9800 ?
C8 H8A . 0.9800 ?
C8 H8B . 0.9800 ?
C8 H8C . 0.9800 ?
C14 H14A . 0.9800 ?
C14 H14B . 0.9800 ?
C14 H14C . 0.9800 ?
C10 H10A . 0.9800 ?
C10 H10B . 0.9800 ?
C10 H10C . 0.9800 ?
C2 H2A . 0.9800 ?
C2 H2B . 0.9800 ?
C2 H2C . 0.9800 ?
C6 H6A . 0.9800 ?
C6 H6B . 0.9800 ?
C6 H6C . 0.9800 ?

loop_
_geom_hbond_atom_site_label_D
_geom_hbond_atom_site_label_H
_geom_hbond_atom_site_label_A
_geom_hbond_site_symmetry_A
_geom_hbond_distance_DH
_geom_hbond_distance_HA
_geom_hbond_distance_DA
_geom_hbond_angle_DHA
O90 H90A O20 3_766 0.87 2.21 2.915(2) 138.2
O90 H90B O10 . 0.87 2.58 2.9568(19) 107.5
O90 H90B O12 . 0.87 2.11 2.913(2) 153.0
C1 H1B O1 . 0.99 2.40 2.929(2) 112.7
C7 H7A O2 . 0.99 2.39 2.920(2) 112.8
C9 H9B O3 . 0.99 2.45 2.967(2) 112.0

loop_
_geom_torsion_atom_site_label_1
_geom_torsion_atom_site_label_2
_geom_torsion_atom_site_label_3
_geom_torsion_atom_site_label_4
_geom_torsion_site_symmetry_1
_geom_torsion_site_symmetry_2
_geom_torsion_site_symmetry_3
_geom_torsion_site_symmetry_4
_geom_torsion
_geom_torsion_publ_flag
Ca1 O10 N10 Ca1 . . . 3_666 168.5(2) ?
Ca1 O10 N10 O11 . . . . 170.36(14) ?
Ca1 O10 N10 O11 3_666 . . . 1.87(17) ?
Ca1 O10 N10 O12 3_666 . . . -179.19(16) ?
Ca1 O10 N10 O12 . . . . -10.7(3) ?
Ca1 O11 N10 O10 3_666 . . . -1.85(16) ?
Ca1 O11 N10 O12 3_666 . . . 179.22(16) ?
Ca1 O20 N20 O21 . . . . -1.6(2) ?
Ca1 O20 N20 O22 . . . . 178.98(18) ?
Ca1 O21 N20 O20 . . . . 1.7(2) ?
Ca1 O21 N20 O22 . . . . -178.88(17) ?
P2 N3 C11 C12 . . . . -103.49(19) ?
P2 N3 C9 C10 . . . . -114.7(2) ?
P2 N4 C13 C14 . . . . -98.6(2) ?
P2 N4 C15 C16 . . . . 111.65(19) ?
P1 N2 C7 C8 . . . . 117.00(19) ?
P1 N2 C5 C6 . . . . 116.1(2) ?
P1 N1 C3 C4 . . . . -98.4(2) ?
P1 N1 C1 C2 . . . . -127.1(2) ?
O3 P2 O2 P1 . . . . 17.41(15) ?
O3 P2 N3 C11 . . . . 172.32(14) ?
O3 P2 N3 C9 . . . . -1.41(19) ?
O3 P2 N4 C13 . . . . -96.59(17) ?
O3 P2 N4 C15 . . . . 66.46(16) ?
O2 P2 O3 Ca1 . . . 3_666 -120.44(15) ?
O2 P2 N3 C11 . . . . 50.92(16) ?
O2 P2 N3 C9 . . . . -122.81(16) ?
O2 P2 N4 C13 . . . . 26.05(17) ?
O2 P2 N4 C15 . . . . -170.90(13) ?
O2 P1 O1 Ca1 . . . . -108.8(5) ?
O2 P1 N2 C7 . . . . -3.28(18) ?
O2 P1 N2 C5 . . . . 179.41(14) ?
O2 P1 N1 C3 . . . . 62.43(17) ?
O2 P1 N1 C1 . . . . -100.59(17) ?
O1 P1 O2 P2 . . . . 42.43(14) ?
O1 P1 N2 C7 . . . . -126.48(16) ?
O1 P1 N2 C5 . . . . 56.20(17) ?
O1 P1 N1 C3 . . . . -176.94(15) ?
O1 P1 N1 C1 . . . . 20.05(19) ?
N2 P1 O2 P2 . . . . -83.81(13) ?
N2 P1 O1 Ca1 . . . . 9.9(5) ?
N2 P1 N1 C3 . . . . -47.99(18) ?
N2 P1 N1 C1 . . . . 149.00(16) ?
N3 P2 O3 Ca1 . . . 3_666 122.02(15) ?
N3 P2 O2 P1 . . . . 138.22(12) ?
N3 P2 N4 C13 . . . . 136.32(16) ?
N3 P2 N4 C15 . . . . -60.64(16) ?
N1 P1 O2 P2 . . . . 161.86(12) ?
N1 P1 O1 Ca1 . . . . 134.7(4) ?
N1 P1 N2 C7 . . . . 108.26(17) ?
N1 P1 N2 C5 . . . . -69.05(16) ?
N4 P2 O3 Ca1 . . . 3_666 -3.46(19) ?
N4 P2 O2 P1 . . . . -109.86(12) ?
N4 P2 N3 C11 . . . . -56.19(17) ?
N4 P2 N3 C9 . . . . 130.08(16) ?
C11 N3 C9 C10 . . . . 71.4(2) ?
C3 N1 C1 C2 . . . . 69.5(3) ?
C1 N1 C3 C4 . . . . 65.2(2) ?
C7 N2 C5 C6 . . . . -61.5(3) ?
C13 N4 C15 C16 . . . . -84.1(2) ?
C5 N2 C7 C8 . . . . -65.7(2) ?
C9 N3 C11 C12 . . . . 70.6(2) ?
C15 N4 C13 C14 . . . . 98.7(2) ?

_cod_database_fobs_code 2243867
